data_4085655
loop_
_publ_author_name
'Taylor, Morgan J.'
'Coakley, Emma J.'
'Coles, Martyn P.'
'Cox, Hazel'
'Fulton, J. Robin'

_publ_section_title
;
 \b-Diketiminato Organolead Complexes: Structures,207Pb NMR, and Hammett
 Correlations
;
_journal_issue 11
_journal_name_full Organometallics
_journal_page_first 2515
_journal_paper_doi 10.1021/om501223a
_journal_volume 34
_journal_year 2015
_chemical_compound_source 'synthesis as described'
_chemical_formula_moiety 'C33 H50 N2 Pb'
_chemical_formula_sum 'C33 H50 N2 Pb'
_chemical_formula_weight 681.94
_chemical_name_systematic
;
 ?
;
_space_group_IT_number 11
_symmetry_cell_setting monoclinic
_symmetry_Int_Tables_number 11
_symmetry_space_group_name_Hall '-P 2yb'
_symmetry_space_group_name_H-M 'P 1 21/m 1'
_atom_sites_solution_hydrogens geom
_atom_sites_solution_primary direct
_atom_sites_solution_secondary difmap
_audit_conform_dict_location ftp://ftp.iucr.org/pub/cif_core.dic
_audit_conform_dict_name cif_core.dic
_audit_conform_dict_version 2.2
_audit_creation_date 2009-08-12T16:23:10-00:00
_audit_creation_method 'WinGX routine CIF_UPDATE'
_cell_angle_alpha 90
_cell_angle_beta 116.193(1)
_cell_angle_gamma 90
_cell_formula_units_Z 2
_cell_length_a 8.9604(1)
_cell_length_b 20.3126(4)
_cell_length_c 9.8847(2)
_cell_measurement_reflns_used 16014
_cell_measurement_temperature 173(2)
_cell_measurement_theta_max 27.485
_cell_measurement_theta_min 3.395
_cell_measurement_wavelength 0.71073
_cell_volume 1614.36(5)
_computing_cell_refinement 'HKL Scalepack (Otwinowski & Minor 1997)'
_computing_data_collection 'Collect (Nonius BV, 1997-2000)'
_computing_data_reduction 'HKL Denzo and Scalepack (Otwinowski & Minor 1997)'
_computing_molecular_graphics 'Ortep-3 for Windows (Farrugia, 1997)'
_computing_publication_material 'WinGX publication routines (Farrugia, 1999)'
_computing_structure_refinement 'SHELXL-97 (Sheldrick, 1997)'
_computing_structure_solution 'SHELXS-97 (Sheldrick, 1997)'
_diffrn_ambient_temperature 173(2)
_diffrn_detector 'CCD plate'
_diffrn_measured_fraction_theta_full 0.993
_diffrn_measured_fraction_theta_max 0.993
_diffrn_measurement_device '95mm CCD camera on \k-goniostat'
_diffrn_measurement_device_type KappaCCD
_diffrn_measurement_method 'CCD rotation images, thick slices'
_diffrn_orient_matrix_type 'by Nonius Collect from scalepack cell'
_diffrn_orient_matrix_UB_11 -0.710267E-1
_diffrn_orient_matrix_UB_12 0.265501E-1
_diffrn_orient_matrix_UB_13 0.34192E-1
_diffrn_orient_matrix_UB_21 0.724674E-1
_diffrn_orient_matrix_UB_22 -0.130353E-1
_diffrn_orient_matrix_UB_23 0.106729
_diffrn_orient_matrix_UB_31 0.719198E-1
_diffrn_orient_matrix_UB_32 0.39355E-1
_diffrn_orient_matrix_UB_33 0.122843E-1
_diffrn_radiation_monochromator graphite
_diffrn_radiation_probe x-ray
_diffrn_radiation_type MoK\a
_diffrn_radiation_wavelength 0.71073
_diffrn_reflns_av_R_equivalents 0.0531
_diffrn_reflns_av_unetI/netI 0.0245
_diffrn_reflns_limit_h_max 11
_diffrn_reflns_limit_h_min -11
_diffrn_reflns_limit_k_max 26
_diffrn_reflns_limit_k_min -26
_diffrn_reflns_limit_l_max 12
_diffrn_reflns_limit_l_min -12
_diffrn_reflns_number 24948
_diffrn_reflns_theta_full 27.48
_diffrn_reflns_theta_max 27.48
_diffrn_reflns_theta_min 3.79
_diffrn_source 'Enraf Nonius FR590'
_exptl_absorpt_coefficient_mu 5.247
_exptl_absorpt_correction_T_max 0.5719
_exptl_absorpt_correction_T_min 0.369
_exptl_absorpt_correction_type multi-scan
_exptl_absorpt_process_details
;
        [c.f. r.h. blessing, acta cryst. (1995), a51, 33-38]
;
_exptl_crystal_colour Orange
_exptl_crystal_density_diffrn 1.403
_exptl_crystal_density_method 'not measured'
_exptl_crystal_description Block
_exptl_crystal_F_000 688
_exptl_crystal_size_max 0.24
_exptl_crystal_size_mid 0.14
_exptl_crystal_size_min 0.06
_refine_diff_density_max 0.856
_refine_diff_density_min -1.962
_refine_diff_density_rms 0.098
_refine_ls_extinction_method none
_refine_ls_goodness_of_fit_ref 1.102
_refine_ls_hydrogen_treatment constr
_refine_ls_matrix_type full
_refine_ls_number_parameters 185
_refine_ls_number_reflns 3772
_refine_ls_number_restraints 23
_refine_ls_restrained_S_all 1.099
_refine_ls_R_factor_all 0.0262
_refine_ls_R_factor_gt 0.0233
_refine_ls_shift/su_max 0.002
_refine_ls_shift/su_mean 0
_refine_ls_structure_factor_coef Fsqd
_refine_ls_weighting_details 'calc w=1/[\s^2^(Fo^2^)+(0.0353P)^2^+0.5657P] where P=(Fo^2^+2Fc^2^)/3'
_refine_ls_weighting_scheme calc
_refine_ls_wR_factor_gt 0.0571
_refine_ls_wR_factor_ref 0.0586
_reflns_number_gt 3528
_reflns_number_total 3772
_reflns_threshold_expression >2sigma(I)
_cod_data_source_file om501223a_si_002.cif
_cod_data_source_block Compound6-aug609
_cod_depositor_comments 'Adding full bibliography for 4085653--4085657.cif.'
_cod_original_sg_symbol_H-M 'P 21/m'
_cod_database_code 4085655

loop_
_symmetry_equiv_pos_as_xyz
'x, y, z'
'-x, y+1/2, -z'
'-x, -y, -z'
'x, -y-1/2, z'

loop_
_atom_site_label
_atom_site_type_symbol
_atom_site_fract_x
_atom_site_fract_y
_atom_site_fract_z
_atom_site_U_iso_or_equiv
_atom_site_adp_type
_atom_site_occupancy
_atom_site_symmetry_multiplicity
_atom_site_calc_flag
_atom_site_refinement_flags
_atom_site_disorder_assembly
_atom_site_disorder_group
Pb Pb 0.583898(15) 0.75 0.842289(13) 0.02499(6) Uani 1 2 d S . .
N N 0.4736(2) 0.67665(9) 0.6409(2) 0.0190(4) Uani 1 1 d . . .
C1 C 0.5008(3) 0.68741(11) 0.5214(3) 0.0195(4) Uani 1 1 d . . .
C2 C 0.5305(4) 0.75 0.4775(4) 0.0212(7) Uani 1 2 d S . .
H2 H 0.5774 0.75 0.4081 0.025 Uiso 1 2 calc SR . .
C3 C 0.4997(3) 0.63034(13) 0.4230(3) 0.0296(5) Uani 1 1 d . . .
H3A H 0.6029 0.6051 0.474 0.044 Uiso 1 1 calc R . .
H3B H 0.4909 0.6471 0.3268 0.044 Uiso 1 1 calc R . .
H3C H 0.4044 0.6018 0.4044 0.044 Uiso 1 1 calc R . .
C4 C 0.4244(3) 0.61327(13) 0.6700(3) 0.0219(5) Uani 1 1 d . . .
C5 C 0.5457(3) 0.56612(12) 0.7526(3) 0.0235(5) Uani 1 1 d . . .
C6 C 0.4934(4) 0.50685(13) 0.7896(3) 0.0320(6) Uani 1 1 d . . .
H6 H 0.5739 0.4751 0.8483 0.038 Uiso 1 1 calc R A .
C7 C 0.3268(4) 0.49370(14) 0.7421(4) 0.0380(7) Uani 1 1 d . . .
H7 H 0.2932 0.4527 0.7662 0.046 Uiso 1 1 calc R . .
C8 C 0.2091(3) 0.53979(13) 0.6600(4) 0.0338(6) Uani 1 1 d . . .
H8 H 0.0947 0.53 0.6271 0.041 Uiso 1 1 calc R A .
C9 C 0.2543(3) 0.60052(12) 0.6242(3) 0.0259(5) Uani 1 1 d . . .
C10 C 0.7309(3) 0.57820(13) 0.8057(3) 0.0290(5) Uani 1 1 d . . .
H10 H 0.7441 0.6206 0.7607 0.035 Uiso 1 1 calc R A .
C11 C 0.8209(4) 0.58476(18) 0.9772(4) 0.0457(8) Uani 1 1 d . . .
H11A H 0.9395 0.5926 1.0086 0.069 Uiso 1 1 calc R . .
H11B H 0.807 0.5441 1.0237 0.069 Uiso 1 1 calc R . .
H11C H 0.7739 0.6218 1.0092 0.069 Uiso 1 1 calc R . .
C12 C 0.8101(4) 0.52330(15) 0.7526(4) 0.0424(7) Uani 1 1 d . . .
H12A H 0.9288 0.5324 0.7881 0.064 Uiso 1 1 calc R . .
H12B H 0.7557 0.5213 0.6422 0.064 Uiso 1 1 calc R . .
H12C H 0.7963 0.481 0.7936 0.064 Uiso 1 1 calc R . .
C13 C 0.1235(3) 0.65192(14) 0.5368(3) 0.0335(6) Uani 1 1 d . . .
H13 H 0.1776 0.6962 0.5645 0.04 Uiso 1 1 calc R A .
C14 C -0.0233(4) 0.65157(18) 0.5764(5) 0.0510(9) Uani 1 1 d . . .
H14A H 0.0177 0.6574 0.6854 0.076 Uiso 1 1 calc R . .
H14B H -0.0823 0.6095 0.5459 0.076 Uiso 1 1 calc R . .
H14C H -0.0995 0.6876 0.5232 0.076 Uiso 1 1 calc R . .
C15 C 0.0602(4) 0.6434(2) 0.3667(4) 0.0524(9) Uani 1 1 d . . .
H15A H -0.0231 0.6773 0.3138 0.079 Uiso 1 1 calc R . .
H15B H 0.0098 0.5998 0.3367 0.079 Uiso 1 1 calc R . .
H15C H 0.1533 0.6477 0.3407 0.079 Uiso 1 1 calc R . .
C16 C 0.387(3) 0.8199(9) 0.993(2) 0.054(4) Uani 0.5 1 d PU A -1
H16A H 0.3869 0.856 0.9274 0.082 Uiso 0.5 1 calc PR A -1
H16B H 0.4925 0.8198 1.0851 0.082 Uiso 0.5 1 calc PR A -1
H16C H 0.2949 0.826 1.0202 0.082 Uiso 0.5 1 calc PR A -1
C17 C 0.3640(8) 0.7488(19) 0.9040(6) 0.0486(18) Uani 0.5 2 d SU A -1
H17 H 0.2582 0.7505 0.8086 0.058 Uiso 0.5 2 calc SR A -1
C18 C 0.357(2) 0.6950(9) 0.989(2) 0.049(4) Uani 0.5 1 d PU A -1
H18A H 0.4627 0.6934 1.0823 0.059 Uiso 0.5 1 calc PR A -1
H18B H 0.3514 0.6546 0.9311 0.059 Uiso 0.5 1 calc PR A -1
C19 C 0.2187(11) 0.6919(6) 1.0339(9) 0.080(3) Uani 0.5 1 d PU A -1
H19A H 0.2289 0.6516 1.0918 0.119 Uiso 0.5 1 calc PR A -1
H19B H 0.1119 0.6918 0.9434 0.119 Uiso 0.5 1 calc PR A -1
H19C H 0.2244 0.7303 1.096 0.119 Uiso 0.5 1 calc PR A -1

loop_
_atom_site_aniso_label
_atom_site_aniso_U_11
_atom_site_aniso_U_22
_atom_site_aniso_U_33
_atom_site_aniso_U_23
_atom_site_aniso_U_13
_atom_site_aniso_U_12
Pb 0.03076(9) 0.02259(8) 0.01755(8) 0 0.00695(6) 0
N 0.0196(9) 0.0178(9) 0.0205(10) -0.0007(7) 0.0096(8) -0.0005(7)
C1 0.0155(10) 0.0219(11) 0.0206(11) -0.0014(9) 0.0075(9) 0.0011(8)
C2 0.0236(16) 0.0244(16) 0.0202(17) 0 0.0138(14) 0
C3 0.0368(14) 0.0252(13) 0.0308(14) -0.0067(11) 0.0187(12) -0.0020(10)
C4 0.0256(12) 0.0206(12) 0.0228(13) -0.0028(9) 0.0137(11) -0.0030(8)
C5 0.0292(12) 0.0193(11) 0.0271(13) -0.0003(9) 0.0170(11) 0.0004(9)
C6 0.0412(16) 0.0235(13) 0.0374(15) 0.0049(11) 0.0229(13) 0.0028(11)
C7 0.0507(17) 0.0245(13) 0.0542(19) -0.0004(13) 0.0374(16) -0.0075(12)
C8 0.0313(14) 0.0294(14) 0.0500(18) -0.0064(12) 0.0266(13) -0.0086(11)
C9 0.0262(12) 0.0243(12) 0.0311(14) -0.0054(10) 0.0162(11) -0.0025(9)
C10 0.0253(13) 0.0250(12) 0.0364(15) 0.0073(11) 0.0135(11) 0.0043(9)
C11 0.0386(16) 0.0487(19) 0.0392(18) 0.0070(15) 0.0074(14) 0.0069(14)
C12 0.0398(16) 0.0336(15) 0.063(2) 0.0111(14) 0.0312(16) 0.0122(12)
C13 0.0221(12) 0.0289(13) 0.0478(17) -0.0041(12) 0.0137(12) -0.0025(10)
C14 0.0324(16) 0.052(2) 0.074(3) -0.0032(18) 0.0284(17) 0.0042(14)
C15 0.0387(17) 0.062(2) 0.050(2) 0.0094(17) 0.0129(16) 0.0119(15)
C16 0.081(9) 0.057(7) 0.056(7) -0.010(5) 0.058(7) -0.004(6)
C17 0.057(3) 0.071(4) 0.026(2) -0.013(8) 0.025(2) -0.021(11)
C18 0.057(7) 0.062(8) 0.032(5) -0.008(5) 0.022(5) -0.009(6)
C19 0.070(5) 0.125(8) 0.049(5) 0.011(5) 0.031(4) -0.036(5)

loop_
_atom_type_symbol
_atom_type_description
_atom_type_scat_dispersion_real
_atom_type_scat_dispersion_imag
_atom_type_scat_source
C C 0.0033 0.0016 'International Tables Vol C Tables 4.2.6.8 and 6.1.1.4'
H H 0 0 'International Tables Vol C Tables 4.2.6.8 and 6.1.1.4'
N N 0.0061 0.0033 'International Tables Vol C Tables 4.2.6.8 and 6.1.1.4'
Pb Pb -3.3944 10.1111 'International Tables Vol C Tables 4.2.6.8 and 6.1.1.4'

loop_
_geom_angle_atom_site_label_1
_geom_angle_atom_site_label_2
_geom_angle_atom_site_label_3
_geom_angle
_geom_angle_site_symmetry_1
_geom_angle_site_symmetry_3
C17 Pb N 97.5(6) . .
C17 Pb N 98.2(7) . 4_575
N Pb N 79.56(10) . 4_575
C1 N C4 121.46(19) . .
C1 N Pb 118.73(15) . .
C4 N Pb 117.13(14) . .
N C1 C2 123.9(2) . .
N C1 C3 119.7(2) . .
C2 C1 C3 116.4(2) . .
C1 C2 C1 129.4(3) 4_575 .
C1 C2 H2 115.3 4_575 .
C1 C2 H2 115.3 . .
C1 C3 H3A 109.5 . .
C1 C3 H3B 109.5 . .
H3A C3 H3B 109.5 . .
C1 C3 H3C 109.5 . .
H3A C3 H3C 109.5 . .
H3B C3 H3C 109.5 . .
C5 C4 C9 120.6(2) . .
C5 C4 N 120.1(2) . .
C9 C4 N 119.1(2) . .
C6 C5 C4 118.4(2) . .
C6 C5 C10 119.2(2) . .
C4 C5 C10 122.3(2) . .
C7 C6 C5 121.0(3) . .
C7 C6 H6 119.5 . .
C5 C6 H6 119.5 . .
C8 C7 C6 120.1(2) . .
C8 C7 H7 119.9 . .
C6 C7 H7 119.9 . .
C7 C8 C9 121.3(3) . .
C7 C8 H8 119.3 . .
C9 C8 H8 119.3 . .
C8 C9 C4 118.4(2) . .
C8 C9 C13 121.0(2) . .
C4 C9 C13 120.6(2) . .
C5 C10 C11 111.0(2) . .
C5 C10 C12 111.3(2) . .
C11 C10 C12 110.2(2) . .
C5 C10 H10 108.1 . .
C11 C10 H10 108.1 . .
C12 C10 H10 108.1 . .
C10 C11 H11A 109.5 . .
C10 C11 H11B 109.5 . .
H11A C11 H11B 109.5 . .
C10 C11 H11C 109.5 . .
H11A C11 H11C 109.5 . .
H11B C11 H11C 109.5 . .
C10 C12 H12A 109.5 . .
C10 C12 H12B 109.5 . .
H12A C12 H12B 109.5 . .
C10 C12 H12C 109.5 . .
H12A C12 H12C 109.5 . .
H12B C12 H12C 109.5 . .
C9 C13 C15 111.5(2) . .
C9 C13 C14 112.7(3) . .
C15 C13 C14 109.7(3) . .
C9 C13 H13 107.6 . .
C15 C13 H13 107.6 . .
C14 C13 H13 107.6 . .
C13 C14 H14A 109.5 . .
C13 C14 H14B 109.5 . .
H14A C14 H14B 109.5 . .
C13 C14 H14C 109.5 . .
H14A C14 H14C 109.5 . .
H14B C14 H14C 109.5 . .
C13 C15 H15A 109.5 . .
C13 C15 H15B 109.5 . .
H15A C15 H15B 109.5 . .
C13 C15 H15C 109.5 . .
H15A C15 H15C 109.5 . .
H15B C15 H15C 109.5 . .
C17 C16 H16A 109.5 . .
C17 C16 H16B 109.5 . .
H16A C16 H16B 109.5 . .
C17 C16 H16C 109.5 . .
H16A C16 H16C 109.5 . .
H16B C16 H16C 109.5 . .
C18 C17 C16 112.9(6) . .
C18 C17 Pb 116.1(18) . .
C16 C17 Pb 102.3(12) . .
C18 C17 H17 108.4 . .
C16 C17 H17 108.4 . .
Pb C17 H17 108.4 . .
C17 C18 C19 118.5(15) . .
C17 C18 H18A 107.7 . .
C19 C18 H18A 107.7 . .
C17 C18 H18B 107.7 . .
C19 C18 H18B 107.7 . .
H18A C18 H18B 107.1 . .
C18 C19 H19A 109.5 . .
C18 C19 H19B 109.5 . .
H19A C19 H19B 109.5 . .
C18 C19 H19C 109.5 . .
H19A C19 H19C 109.5 . .
H19B C19 H19C 109.5 . .

loop_
_geom_bond_atom_site_label_1
_geom_bond_atom_site_label_2
_geom_bond_distance
_geom_bond_site_symmetry_2
Pb C17 2.306(5) .
Pb N 2.3287(19) .
Pb N 2.3287(19) 4_575
N C1 1.325(3) .
N C4 1.430(3) .
C1 C2 1.406(3) .
C1 C3 1.510(3) .
C2 C1 1.406(3) 4_575
C2 H2 0.95 .
C3 H3A 0.98 .
C3 H3B 0.98 .
C3 H3C 0.98 .
C4 C5 1.408(3) .
C4 C9 1.410(3) .
C5 C6 1.398(3) .
C5 C10 1.523(3) .
C6 C7 1.380(4) .
C6 H6 0.95 .
C7 C8 1.375(4) .
C7 H7 0.95 .
C8 C9 1.392(4) .
C8 H8 0.95 .
C9 C13 1.522(4) .
C10 C11 1.527(4) .
C10 C12 1.534(4) .
C10 H10 1 .
C11 H11A 0.98 .
C11 H11B 0.98 .
C11 H11C 0.98 .
C12 H12A 0.98 .
C12 H12B 0.98 .
C12 H12C 0.98 .
C13 C15 1.528(5) .
C13 C14 1.529(4) .
C13 H13 1 .
C14 H14A 0.98 .
C14 H14B 0.98 .
C14 H14C 0.98 .
C15 H15A 0.98 .
C15 H15B 0.98 .
C15 H15C 0.98 .
C16 C17 1.66(4) .
C16 H16A 0.98 .
C16 H16B 0.98 .
C16 H16C 0.98 .
C17 C18 1.40(4) .
C17 H17 1 .
C18 C19 1.49(2) .
C18 H18A 0.99 .
C18 H18B 0.99 .
C19 H19A 0.98 .
C19 H19B 0.98 .
C19 H19C 0.98 .
